data_7103388
loop_
_publ_author_name
'Mahler, Christian'
'M\"uller, Ute'
'M\"uller, Walter M'
'Enkelmann, Volker'
'Moon, Chulsoon'
'Brunklaus, Gunther'
'Zimmermann, Herbert'
'H\"oger, Sigurd'

_publ_section_title
;
 Synthesis of highly phenylene substituted p-phenylene oligomers from
 pyrylium salts.
;
_journal_issue 39
_journal_name_full 'Chemical communications (Cambridge, England)'
_journal_page_first 4816
_journal_page_last 4818
_journal_paper_doi 10.1039/b807382a
_journal_year 2008
_chemical_formula_moiety 'C58 H44 Br2 O4'
_chemical_formula_sum 'C58 H44 Br2 O4'
_chemical_formula_weight 964.79
_space_group_IT_number 14
_symmetry_cell_setting monoclinic
_symmetry_space_group_name_Hall '-P 2yn'
_symmetry_space_group_name_H-M 'P 1 21/n 1'
_atom_sites_solution_hydrogens geom
_atom_sites_solution_primary direct
_audit_creation_date 06-09-07
_audit_creation_method CRYSTALS_ver_12.39
_cell_angle_alpha 90
_cell_angle_beta 91.8388(12)
_cell_angle_gamma 90
_cell_formula_units_Z 2
_cell_length_a 9.3964(5)
_cell_length_b 9.7344(5)
_cell_length_c 23.5694(8)
_cell_measurement_reflns_used 0
_cell_measurement_temperature 120
_cell_measurement_theta_max 0
_cell_measurement_theta_min 0
_cell_volume 2154.74(18)
_computing_cell_refinement 'Denzo/Scalepack (Otwinowski & Minor, 1996)'
_computing_data_collection 'COLLECT (Nonius BV, 1997)'
_computing_data_reduction 'Denzo/Scalepack (Otwinowski & Minor, 1996)'
_computing_molecular_graphics 'CAMERON (Watkin et al 1996)'
_computing_publication_material 'CRYSTALS (Betteridge et al 2003)'
_computing_structure_refinement 'CRYSTALS (Betteridge et al 2003)'
_computing_structure_solution 'DIRDIF-96 (Beurskens et al 1996)'
_diffrn_ambient_temperature 120
_diffrn_measured_fraction_theta_full 0.993
_diffrn_measured_fraction_theta_max 0.973
_diffrn_measurement_device_type 'Nonius Kappa CCD'
_diffrn_measurement_method '\f & \w scans'
_diffrn_radiation_monochromator graphite
_diffrn_radiation_type 'Mo K\a'
_diffrn_radiation_wavelength 0.71073
_diffrn_reflns_av_R_equivalents 0.073
_diffrn_reflns_limit_h_max 12
_diffrn_reflns_limit_h_min -12
_diffrn_reflns_limit_k_max 13
_diffrn_reflns_limit_k_min -12
_diffrn_reflns_limit_l_max 32
_diffrn_reflns_limit_l_min -23
_diffrn_reflns_number 25844
_diffrn_reflns_theta_full 25.074
_diffrn_reflns_theta_max 29.499
_diffrn_reflns_theta_min 4.023
_diffrn_standards_number 0
_exptl_absorpt_coefficient_mu 1.933
_exptl_absorpt_correction_T_max 0.86
_exptl_absorpt_correction_T_min 0.64
_exptl_absorpt_correction_type multi-scan
_exptl_absorpt_process_details 'SORTAV (Blessing)'
_exptl_crystal_colour colourless
_exptl_crystal_density_diffrn 1.487
_exptl_crystal_description plate
_exptl_crystal_F_000 988
_exptl_crystal_size_max 0.39
_exptl_crystal_size_mid 0.19
_exptl_crystal_size_min 0.08
_refine_diff_density_max 1.17
_refine_diff_density_min -0.49
_refine_ls_extinction_method None
_refine_ls_goodness_of_fit_ref 1.1241
_refine_ls_hydrogen_treatment constr
_refine_ls_matrix_type full
_refine_ls_number_parameters 289
_refine_ls_number_reflns 3165
_refine_ls_number_restraints 0
_refine_ls_R_factor_all 0.1001
_refine_ls_R_factor_gt 0.0439
_refine_ls_shift/su_max 0.001304
_refine_ls_structure_factor_coef F
_refine_ls_weighting_details
;
Method, part 1, Chebychev polynomial, (Watkin, 1994, Prince, 1982)
[weight] = 1.0/[A~0~*T~0~(x)+A~1~*T~1~(x) ... +A~n-1~]*T~n-1~(x)]
where A~i~ are the Chebychev coefficients listed below and x= Fcalc/Fmax
Method = Robust Weighting (Prince, 1982)
W = [weight] * [1-(deltaF/6*sigmaF)^2^]^2^
A~i~ are:
11.6 -8.88 9.40
;
_refine_ls_weighting_scheme calc
_refine_ls_wR_factor_all 0.0480
_refine_ls_wR_factor_gt 0.0468
_refine_ls_wR_factor_ref 0.0468
_reflns_limit_h_max 12
_reflns_limit_h_min -12
_reflns_limit_k_max 13
_reflns_limit_k_min 0
_reflns_limit_l_max 32
_reflns_limit_l_min 0
_reflns_number_gt 3165
_reflns_number_total 5840
_reflns_threshold_expression I>3.00u(I)
_cod_data_source_file b807382a.txt
_cod_data_source_block hoebr
_cod_depositor_comments
;
The following automatic conversions were performed:
'_symmetry_cell_setting' value 'Monoclinic' changed to 'monoclinic'
according to '/home/saulius/struct/CIF-dictionaries/cif_core.dic'
dictionary named 'cif_core.dic' version 2.4.1 from 2010-06-29.

Automatic conversion script
Id: cif_fix_enum 1527 2010-12-29 10:47:43Z saulius 
;
_cod_original_sg_symbol_H-M 'P 1 21/n 1 '
_cod_database_code 7103388

loop_
_symmetry_equiv_pos_as_xyz
x,y,z
-x,-y,-z
-x+1/2,y+1/2,-z+1/2
x+1/2,-y+1/2,z+1/2

loop_
_atom_site_label
_atom_site_type_symbol
_atom_site_fract_x
_atom_site_fract_y
_atom_site_fract_z
_atom_site_U_iso_or_equiv
_atom_site_occupancy
_atom_site_adp_type
_atom_site_refinement_flags_posn
_atom_site_refinement_flags_adp
_atom_site_refinement_flags_occupancy
_atom_site_disorder_assembly
_atom_site_disorder_group
_atom_site_attached_hydrogens
Br1 Br 1.09000(3) 1.08609(4) 0.106169(17) 0.0216 1.0000 Uani . . . . . .
O1 O 0.2988(3) 0.4716(3) -0.23919(12) 0.0300 1.0000 Uani . . . . . .
O2 O 0.0589(3) 0.5169(3) 0.28876(12) 0.0249 1.0000 Uani . . . . . .
C1 C 0.1297(3) 0.4397(3) -0.00996(15) 0.0152 1.0000 Uani . . . . . .
C2 C 0.1281(3) 0.5701(3) 0.01464(13) 0.0139 1.0000 Uani . . . . . .
C3 C -0.0042(3) 0.6294(3) 0.02447(14) 0.0138 1.0000 Uani . . . . . .
C4 C 0.2634(3) 0.6470(3) 0.02850(14) 0.0133 1.0000 Uani . . . . . .
C5 C 0.3599(3) 0.6736(3) -0.01520(15) 0.0150 1.0000 Uani . . . . . .
C6 C 0.4855(3) 0.7465(4) -0.00174(15) 0.0160 1.0000 Uani . . . . . .
C7 C 0.5172(3) 0.7950(3) 0.05232(15) 0.0143 1.0000 Uani . . . . . .
C8 C 0.4202(3) 0.7702(3) 0.09436(14) 0.0144 1.0000 Uani . . . . . .
C9 C 0.2957(3) 0.6939(3) 0.08369(15) 0.0150 1.0000 Uani . . . . . .
C10 C 0.3415(3) 0.6231(3) -0.07443(15) 0.0157 1.0000 Uani . . . . . .
C11 C 0.2171(3) 0.6394(4) -0.10776(16) 0.0174 1.0000 Uani . . . . . .
C12 C 0.2064(3) 0.5900(4) -0.16217(15) 0.0201 1.0000 Uani . . . . . .
C13 C 0.3208(4) 0.5220(4) -0.18556(16) 0.0200 1.0000 Uani . . . . . .
C14 C 0.4469(3) 0.5073(3) -0.15406(15) 0.0183 1.0000 Uani . . . . . .
C15 C 0.4556(3) 0.5581(3) -0.09906(14) 0.0161 1.0000 Uani . . . . . .
C16 C 0.4064(5) 0.3844(4) -0.26023(18) 0.0325 1.0000 Uani . . . . . .
C17 C 0.6553(3) 0.8658(4) 0.06559(15) 0.0156 1.0000 Uani . . . . . .
C18 C 0.7115(3) 0.9593(4) 0.02765(15) 0.0168 1.0000 Uani . . . . . .
C19 C 0.8408(3) 1.0250(4) 0.03961(16) 0.0186 1.0000 Uani . . . . . .
C20 C 0.9139(3) 0.9949(3) 0.09019(15) 0.0148 1.0000 Uani . . . . . .
C21 C 0.8617(3) 0.9015(4) 0.12821(14) 0.0189 1.0000 Uani . . . . . .
C22 C 0.7320(3) 0.8368(4) 0.11566(15) 0.0166 1.0000 Uani . . . . . .
C23 C 0.2165(3) 0.6522(3) 0.13468(14) 0.0140 1.0000 Uani . . . . . .
C24 C 0.1892(3) 0.7467(4) 0.17752(15) 0.0167 1.0000 Uani . . . . . .
C25 C 0.1334(3) 0.7061(4) 0.22909(15) 0.0190 1.0000 Uani . . . . . .
C26 C 0.1099(3) 0.5675(3) 0.23940(15) 0.0186 1.0000 Uani . . . . . .
C27 C 0.1395(3) 0.4716(4) 0.19745(15) 0.0183 1.0000 Uani . . . . . .
C28 C 0.1889(3) 0.5137(3) 0.14583(16) 0.0181 1.0000 Uani . . . . . .
C29 C 0.0131(5) 0.6140(4) 0.32950(18) 0.0293 1.0000 Uani . . . . . .
H11 H 0.2186 0.3978 -0.0171 0.0189 1.0000 Uiso R . . . . .
H31 H -0.0085 0.7180 0.0412 0.0201 1.0000 Uiso R . . . . .
H61 H 0.5517 0.7626 -0.0307 0.0216 1.0000 Uiso R . . . . .
H81 H 0.4389 0.8063 0.1313 0.0182 1.0000 Uiso R . . . . .
H111 H 0.1375 0.6839 -0.0920 0.0226 1.0000 Uiso R . . . . .
H121 H 0.1209 0.6026 -0.1841 0.0248 1.0000 Uiso R . . . . .
H141 H 0.5260 0.4624 -0.1700 0.0236 1.0000 Uiso R . . . . .
H151 H 0.5424 0.5479 -0.0776 0.0218 1.0000 Uiso R . . . . .
H161 H 0.3800 0.3553 -0.2976 0.0430 1.0000 Uiso R . . . . .
H162 H 0.4936 0.4336 -0.2609 0.0430 1.0000 Uiso R . . . . .
H163 H 0.4177 0.3064 -0.2363 0.0430 1.0000 Uiso R . . . . .
H181 H 0.6607 0.9781 -0.0070 0.0234 1.0000 Uiso R . . . . .
H191 H 0.8779 1.0893 0.0137 0.0260 1.0000 Uiso R . . . . .
H211 H 0.9134 0.8815 0.1625 0.0269 1.0000 Uiso R . . . . .
H221 H 0.6954 0.7722 0.1417 0.0215 1.0000 Uiso R . . . . .
H241 H 0.2107 0.8408 0.1715 0.0215 1.0000 Uiso R . . . . .
H251 H 0.1110 0.7732 0.2567 0.0251 1.0000 Uiso R . . . . .
H271 H 0.1246 0.3767 0.2046 0.0227 1.0000 Uiso R . . . . .
H281 H 0.2049 0.4469 0.1174 0.0224 1.0000 Uiso R . . . . .
H291 H -0.0204 0.5669 0.3617 0.0374 1.0000 Uiso R . . . . .
H292 H 0.0907 0.6715 0.3407 0.0374 1.0000 Uiso R . . . . .
H293 H -0.0615 0.6684 0.3132 0.0374 1.0000 Uiso R . . . . .

loop_
_atom_site_aniso_label
_atom_site_aniso_U_11
_atom_site_aniso_U_22
_atom_site_aniso_U_33
_atom_site_aniso_U_23
_atom_site_aniso_U_13
_atom_site_aniso_U_12
Br1 0.01348(14) 0.02364(17) 0.02754(17) -0.00003(18) -0.00021(10) -0.00753(15)
O1 0.0291(14) 0.0375(16) 0.0230(14) -0.0051(13) -0.0047(11) 0.0027(12)
O2 0.0254(12) 0.0215(13) 0.0281(14) 0.0038(11) 0.0086(11) 0.0018(10)
C1 0.0097(12) 0.0153(16) 0.0205(15) -0.0006(12) 0.0006(11) 0.0008(10)
C2 0.0123(12) 0.0132(15) 0.0162(14) -0.0004(12) 0.0007(10) -0.0022(11)
C3 0.0129(13) 0.0112(13) 0.0173(15) -0.0041(11) 0.0009(11) -0.0019(10)
C4 0.0108(12) 0.0112(13) 0.0179(15) -0.0016(12) 0.0006(11) 0.0005(10)
C5 0.0122(12) 0.0141(14) 0.0184(16) -0.0009(12) -0.0021(12) 0.0021(11)
C6 0.0111(12) 0.0179(14) 0.0194(16) -0.0005(13) 0.0050(11) -0.0002(11)
C7 0.0133(13) 0.0086(13) 0.0209(16) 0.0000(12) 0.0005(12) 0.0014(10)
C8 0.0156(13) 0.0111(14) 0.0165(15) -0.0003(12) -0.0017(11) -0.0005(11)
C9 0.0119(12) 0.0125(14) 0.0208(17) 0.0000(12) 0.0029(11) 0.0002(11)
C10 0.0147(13) 0.0138(15) 0.0185(16) 0.0022(12) -0.0016(12) -0.0040(10)
C11 0.0135(14) 0.0163(15) 0.0225(17) 0.0005(13) -0.0004(13) 0.0009(11)
C12 0.0159(13) 0.0211(15) 0.0230(16) 0.0006(16) -0.0047(12) -0.0010(13)
C13 0.0208(15) 0.0193(16) 0.0197(17) 0.0019(14) 0.0002(13) -0.0021(12)
C14 0.0159(14) 0.0182(16) 0.0210(17) -0.0042(13) 0.0021(13) 0.0038(11)
C15 0.0168(12) 0.0162(16) 0.0151(15) -0.0003(12) -0.0005(11) 0.0017(10)
C16 0.050(2) 0.026(2) 0.0216(19) -0.0034(16) 0.0043(18) 0.0066(17)
C17 0.0084(12) 0.0166(14) 0.0220(17) -0.0036(13) 0.0020(12) 0.0006(10)
C18 0.0117(12) 0.0181(15) 0.0207(17) 0.0013(13) 0.0010(12) -0.0020(11)
C19 0.0154(14) 0.0156(15) 0.0246(18) 0.0042(13) -0.0007(13) -0.0032(11)
C20 0.0094(12) 0.0146(14) 0.0206(16) -0.0065(12) 0.0010(11) -0.0041(10)
C21 0.0202(14) 0.0202(16) 0.0161(14) 0.0053(14) -0.0024(11) 0.0003(13)
C22 0.0157(14) 0.0170(16) 0.0172(16) 0.0059(13) 0.0025(12) -0.0020(11)
C23 0.0096(12) 0.0174(16) 0.0150(15) 0.0024(13) 0.0009(11) -0.0022(11)
C24 0.0157(13) 0.0147(14) 0.0200(16) -0.0007(13) 0.0037(12) 0.0000(11)
C25 0.0172(14) 0.0231(17) 0.0166(16) -0.0012(14) 0.0008(12) -0.0006(12)
C26 0.0152(13) 0.0172(17) 0.0236(16) 0.0017(13) 0.0029(12) 0.0001(11)
C27 0.0146(13) 0.0183(15) 0.0222(18) 0.0035(14) 0.0014(12) 0.0004(11)
C28 0.0120(13) 0.0161(16) 0.0261(18) -0.0027(14) 0.0003(12) 0.0003(11)
C29 0.039(2) 0.024(2) 0.026(2) 0.0032(15) 0.0161(17) 0.0038(15)

loop_
_atom_type_symbol
_atom_type_scat_dispersion_real
_atom_type_scat_dispersion_imag
_atom_type_scat_Cromer_Mann_a1
_atom_type_scat_Cromer_Mann_b1
_atom_type_scat_Cromer_Mann_a2
_atom_type_scat_Cromer_Mann_b2
_atom_type_scat_Cromer_Mann_a3
_atom_type_scat_Cromer_Mann_b3
_atom_type_scat_Cromer_Mann_a4
_atom_type_scat_Cromer_Mann_b4
_atom_type_scat_Cromer_Mann_c
_atom_type_scat_source
C 0.0033 0.0016 2.3100 20.8439 1.0200 10.2075 1.5886 0.5687 0.8650 51.6512 0.2156 'International Tables Vol C 4.2.6.8 and 6.1.1.4'
H 0.0000 0.0000 0.4930 10.5109 0.3229 26.1257 0.1402 3.1424 0.0408 57.7998 0.0030 'International Tables Vol C 4.2.6.8 and 6.1.1.4'
Br -0.2901 2.4595 17.1789 2.1723 5.2358 16.5796 5.6377 0.2609 3.9851 41.4328 2.9557 'International Tables Vol C 4.2.6.8 and 6.1.1.4'
O 0.0106 0.0060 3.0485 13.2771 2.2868 5.7011 1.5463 0.3239 0.8670 32.9089 0.2508 'International Tables Vol C 4.2.6.8 and 6.1.1.4'

loop_
_geom_angle_atom_site_label_1
_geom_angle_site_symmetry_1
_geom_angle_atom_site_label_2
_geom_angle_site_symmetry_2
_geom_angle_atom_site_label_3
_geom_angle_site_symmetry_3
_geom_angle
_geom_angle_publ_flag
C13 . O1 . C16 . 116.7(3) yes
C26 . O2 . C29 . 117.2(3) yes
C3 2_565 C1 . C2 . 121.5(3) yes
C3 2_565 C1 . H11 . 119.424 no
C2 . C1 . H11 . 119.085 no
C1 . C2 . C3 . 117.8(3) yes
C1 . C2 . C4 . 121.6(3) yes
C3 . C2 . C4 . 120.6(3) yes
C2 . C3 . C1 2_565 120.7(3) yes
C2 . C3 . H31 . 119.602 no
C1 2_565 C3 . H31 . 119.670 no
C2 . C4 . C5 . 119.3(3) yes
C2 . C4 . C9 . 121.4(3) yes
C5 . C4 . C9 . 119.3(3) yes
C4 . C5 . C6 . 118.7(3) yes
C4 . C5 . C10 . 124.4(3) yes
C6 . C5 . C10 . 116.8(3) yes
C5 . C6 . C7 . 122.3(3) yes
C5 . C6 . H61 . 119.023 no
C7 . C6 . H61 . 118.627 no
C6 . C7 . C8 . 118.2(3) yes
C6 . C7 . C17 . 120.7(3) yes
C8 . C7 . C17 . 121.1(3) yes
C7 . C8 . C9 . 121.8(3) yes
C7 . C8 . H81 . 118.924 no
C9 . C8 . H81 . 119.269 no
C4 . C9 . C8 . 119.6(3) yes
C4 . C9 . C23 . 124.1(3) yes
C8 . C9 . C23 . 115.8(3) yes
C5 . C10 . C11 . 124.2(3) yes
C5 . C10 . C15 . 118.4(3) yes
C11 . C10 . C15 . 117.4(3) yes
C10 . C11 . C12 . 121.4(3) yes
C10 . C11 . H111 . 119.090 no
C12 . C11 . H111 . 119.479 no
C11 . C12 . C13 . 120.3(3) yes
C11 . C12 . H121 . 119.998 no
C13 . C12 . H121 . 119.738 no
C12 . C13 . O1 . 116.2(3) yes
C12 . C13 . C14 . 119.7(3) yes
O1 . C13 . C14 . 124.1(3) yes
C13 . C14 . C15 . 119.2(3) yes
C13 . C14 . H141 . 120.145 no
C15 . C14 . H141 . 120.646 no
C10 . C15 . C14 . 122.0(3) yes
C10 . C15 . H151 . 119.113 no
C14 . C15 . H151 . 118.896 no
O1 . C16 . H161 . 109.525 no
O1 . C16 . H162 . 109.168 no
H161 . C16 . H162 . 109.476 no
O1 . C16 . H163 . 109.707 no
H161 . C16 . H163 . 109.476 no
H162 . C16 . H163 . 109.476 no
C7 . C17 . C18 . 120.8(3) yes
C7 . C17 . C22 . 120.5(3) yes
C18 . C17 . C22 . 118.7(3) yes
C17 . C18 . C19 . 121.1(3) yes
C17 . C18 . H181 . 119.190 no
C19 . C18 . H181 . 119.719 no
C18 . C19 . C20 . 118.8(3) yes
C18 . C19 . H191 . 120.567 no
C20 . C19 . H191 . 120.633 no
Br1 . C20 . C19 . 118.4(2) yes
Br1 . C20 . C21 . 120.3(2) yes
C19 . C20 . C21 . 121.3(3) yes
C20 . C21 . C22 . 119.1(3) yes
C20 . C21 . H211 . 120.328 no
C22 . C21 . H211 . 120.526 no
C21 . C22 . C17 . 120.9(3) yes
C21 . C22 . H221 . 119.563 no
C17 . C22 . H221 . 119.529 no
C9 . C23 . C24 . 120.8(3) yes
C9 . C23 . C28 . 121.0(3) yes
C24 . C23 . C28 . 117.3(3) yes
C23 . C24 . C25 . 121.8(3) yes
C23 . C24 . H241 . 118.834 no
C25 . C24 . H241 . 119.395 no
C24 . C25 . C26 . 119.5(3) yes
C24 . C25 . H251 . 119.921 no
C26 . C25 . H251 . 120.531 no
C25 . C26 . O2 . 124.2(3) yes
C25 . C26 . C27 . 119.3(3) yes
O2 . C26 . C27 . 116.5(3) yes
C26 . C27 . C28 . 120.5(3) yes
C26 . C27 . H271 . 119.475 no
C28 . C27 . H271 . 120.028 no
C23 . C28 . C27 . 121.5(3) yes
C23 . C28 . H281 . 119.474 no
C27 . C28 . H281 . 119.065 no
O2 . C29 . H291 . 109.516 no
O2 . C29 . H292 . 109.450 no
H291 . C29 . H292 . 109.476 no
O2 . C29 . H293 . 109.433 no
H291 . C29 . H293 . 109.476 no
H292 . C29 . H293 . 109.476 no

loop_
_geom_bond_atom_site_label_1
_geom_bond_site_symmetry_1
_geom_bond_atom_site_label_2
_geom_bond_site_symmetry_2
_geom_bond_distance
_geom_bond_publ_flag
Br1 . C20 . 1.904(3) yes
O1 . C13 . 1.366(5) yes
O1 . C16 . 1.422(5) yes
O2 . C26 . 1.365(4) yes
O2 . C29 . 1.424(5) yes
C1 . C3 2_565 1.391(4) yes
C1 . C2 . 1.395(4) yes
C1 . H11 . 0.950 no
C2 . C3 . 1.397(4) yes
C2 . C4 . 1.502(4) yes
C3 . H31 . 0.950 no
C4 . C5 . 1.418(5) yes
C4 . C9 . 1.403(5) yes
C5 . C6 . 1.405(4) yes
C5 . C10 . 1.485(5) yes
C6 . C7 . 1.382(5) yes
C6 . H61 . 0.950 no
C7 . C8 . 1.388(4) yes
C7 . C17 . 1.493(4) yes
C8 . C9 . 1.402(4) yes
C8 . H81 . 0.950 no
C9 . C23 . 1.490(4) yes
C10 . C11 . 1.396(4) yes
C10 . C15 . 1.388(4) yes
C11 . C12 . 1.370(5) yes
C11 . H111 . 0.950 no
C12 . C13 . 1.391(5) yes
C12 . H121 . 0.950 no
C13 . C14 . 1.385(5) yes
C14 . C15 . 1.387(5) yes
C14 . H141 . 0.950 no
C15 . H151 . 0.950 no
C16 . H161 . 0.950 no
C16 . H162 . 0.950 no
C16 . H163 . 0.950 no
C17 . C18 . 1.392(5) yes
C17 . C22 . 1.392(5) yes
C18 . C19 . 1.394(4) yes
C18 . H181 . 0.950 no
C19 . C20 . 1.388(5) yes
C19 . H191 . 0.950 no
C20 . C21 . 1.379(5) yes
C21 . C22 . 1.395(4) yes
C21 . H211 . 0.950 no
C22 . H221 . 0.950 no
C23 . C24 . 1.395(5) yes
C23 . C28 . 1.400(4) yes
C24 . C25 . 1.396(5) yes
C24 . H241 . 0.950 no
C25 . C26 . 1.390(5) yes
C25 . H251 . 0.950 no
C26 . C27 . 1.394(5) yes
C27 . C28 . 1.378(5) yes
C27 . H271 . 0.950 no
C28 . H281 . 0.950 no
C29 . H291 . 0.950 no
C29 . H292 . 0.950 no
C29 . H293 . 0.950 no
